data_7218103
loop_
_publ_author_name
'Baruah, Jubaraj Bikash'
'Kirillov, Alexander M.'
'Nath, Jayanta K.'

_publ_section_title
;
 Unusual solvent-mediated hydrolysis of dicarboxylate monoester ligands in
 copper(II) complexes toward simultaneous crystallization of new
 dicarboxylate derivatives
;
_journal_name_full 'RSC Adv.'
_journal_paper_doi 10.1039/C4RA05776G
_journal_year 2014
_chemical_formula_moiety 'C28 H26 Cu2 N8 O9, H2 O'
_chemical_formula_sum 'C28 H28 Cu2 N8 O10'
_chemical_formula_weight 763.66
_chemical_name_systematic
; 
 ? 
;
_space_group_IT_number 14
_space_group_name_Hall '-P 2yn'
_symmetry_cell_setting monoclinic
_symmetry_space_group_name_Hall '-P 2yn'
_symmetry_space_group_name_H-M 'P 1 21/n 1'
_atom_sites_solution_hydrogens geom
_atom_sites_solution_primary direct
_atom_sites_solution_secondary difmap
_audit_creation_method SHELXL-97
_cell_angle_alpha 90.00
_cell_angle_beta 105.428(2)
_cell_angle_gamma 90.00
_cell_formula_units_Z 4
_cell_length_a 8.8941(3)
_cell_length_b 22.4052(8)
_cell_length_c 16.1449(6)
_cell_measurement_reflns_used 2551
_cell_measurement_temperature 296(2)
_cell_measurement_theta_max 20.21
_cell_measurement_theta_min 2.54
_cell_volume 3101.33(19)
_computing_cell_refinement 'Bruker SMART'
_computing_data_collection 'Bruker SMART'
_computing_data_reduction 'Bruker SAINT'
_computing_molecular_graphics 'Bruker SHELXTL'
_computing_publication_material 'Bruker SHELXTL'
_computing_structure_refinement 'SHELXL-97 (Sheldrick, 1997)'
_computing_structure_solution 'SHELXS-97 (Sheldrick, 1990)'
_diffrn_ambient_temperature 296(2)
_diffrn_measured_fraction_theta_full 0.983
_diffrn_measured_fraction_theta_max 0.983
_diffrn_measurement_device_type 'CCD area detector'
_diffrn_measurement_method 'phi and omega scans'
_diffrn_radiation_monochromator graphite
_diffrn_radiation_source 'fine-focus sealed tube'
_diffrn_radiation_type MoK\a
_diffrn_radiation_wavelength 0.71073
_diffrn_reflns_av_R_equivalents 0.1030
_diffrn_reflns_av_sigmaI/netI 0.0848
_diffrn_reflns_limit_h_max 10
_diffrn_reflns_limit_h_min -10
_diffrn_reflns_limit_k_max 24
_diffrn_reflns_limit_k_min -26
_diffrn_reflns_limit_l_max 19
_diffrn_reflns_limit_l_min -19
_diffrn_reflns_number 33878
_diffrn_reflns_theta_full 25.25
_diffrn_reflns_theta_max 25.25
_diffrn_reflns_theta_min 1.59
_exptl_absorpt_coefficient_mu 1.442
_exptl_absorpt_correction_T_max 0.783
_exptl_absorpt_correction_T_min 0.678
_exptl_absorpt_correction_type multi-scan
_exptl_absorpt_process_details 'Face indexing'
_exptl_crystal_colour blue
_exptl_crystal_density_diffrn 1.631
_exptl_crystal_density_method 'not measured'
_exptl_crystal_description block
_exptl_crystal_F_000 1560
_exptl_crystal_size_max 0.28
_exptl_crystal_size_mid 0.23
_exptl_crystal_size_min 0.17
_refine_diff_density_max 0.408
_refine_diff_density_min -0.361
_refine_diff_density_rms 0.085
_refine_ls_extinction_method none
_refine_ls_goodness_of_fit_ref 1.077
_refine_ls_hydrogen_treatment mixed
_refine_ls_matrix_type full
_refine_ls_number_parameters 449
_refine_ls_number_reflns 5534
_refine_ls_number_restraints 4
_refine_ls_restrained_S_all 1.077
_refine_ls_R_factor_all 0.0981
_refine_ls_R_factor_gt 0.0516
_refine_ls_shift/su_max 0.000
_refine_ls_shift/su_mean 0.000
_refine_ls_structure_factor_coef Fsqd
_refine_ls_weighting_details 'calc w=1/[\s^2^(Fo^2^)+(0.0000P)^2^+4.0000P] where P=(Fo^2^+2Fc^2^)/3'
_refine_ls_weighting_scheme calc
_refine_ls_wR_factor_gt 0.0779
_refine_ls_wR_factor_ref 0.0894
_reflns_number_gt 3654
_reflns_number_total 5534
_reflns_threshold_expression >2sigma(I)
_cod_data_source_file c4ra05776g2.cif
_cod_data_source_block Complex2
_cod_depositor_comments
;
The following automatic conversions were performed:

'_symmetry_cell_setting' value 'Monoclinic' changed to 'monoclinic'
according to
/usr/data/users/saulius/crontab/automatic-downloads/rss-feeds/RSC/lib/dictionaries/cif_core.dic
dictionary named 'cif_core.dic' version 2.4.2 from 2011-04-26.

Automatic conversion script
Id: cif_fix_values 2281 2013-09-26 08:29:07Z andrius 
;
_cod_original_sg_symbol_H-M 'P 21/n'
_cod_database_code 7218103

loop_
_symmetry_equiv_pos_as_xyz
'x, y, z'
'-x+1/2, y+1/2, -z+1/2'
'-x, -y, -z'
'x-1/2, -y-1/2, z-1/2'

loop_
_atom_site_label
_atom_site_type_symbol
_atom_site_fract_x
_atom_site_fract_y
_atom_site_fract_z
_atom_site_U_iso_or_equiv
_atom_site_adp_type
_atom_site_occupancy
_atom_site_symmetry_multiplicity
_atom_site_calc_flag
_atom_site_refinement_flags
C1 C 0.1683(5) 0.1616(2) 0.3221(3) 0.0327(11) Uani 1 1 d .
H1 H 0.1357 0.1984 0.2968 0.039 Uiso 1 1 calc R
Cu1 Cu 0.49503(6) 0.20214(2) 0.37812(3) 0.02838(15) Uani 1 1 d .
N1 N 0.3107(4) 0.15048(16) 0.3692(2) 0.0273(9) Uani 1 1 d .
O1 O 0.3505(3) 0.27603(12) 0.34820(19) 0.0299(7) Uani 1 1 d .
C2 C 0.1643(5) 0.0690(2) 0.3595(3) 0.0459(14) Uani 1 1 d .
H2A H 0.1315 0.0302 0.3656 0.055 Uiso 1 1 calc R
Cu2 Cu 0.87710(6) 0.17121(3) 0.07787(4) 0.03258(17) Uani 1 1 d .
N2 N 0.0768(4) 0.11403(17) 0.3149(2) 0.0386(10) Uani 1 1 d .
H2 H -0.0200 0.1121 0.2871 0.046 Uiso 1 1 calc R
O2 O 0.3547(3) 0.24477(13) 0.21902(19) 0.0327(8) Uani 1 1 d .
C3 C 0.3074(5) 0.0916(2) 0.3931(3) 0.0393(13) Uani 1 1 d .
H3A H 0.3915 0.0706 0.4273 0.047 Uiso 1 1 calc R
N3 N 0.8240(4) 0.33067(18) 0.3855(3) 0.0449(11) Uani 1 1 d .
H3 H 0.8682 0.3640 0.4044 0.054 Uiso 1 1 calc R
O3 O 0.6380(3) 0.13121(13) 0.39861(19) 0.0332(8) Uani 1 1 d .
C4 C 0.7108(5) 0.3046(2) 0.4113(3) 0.0376(12) Uani 1 1 d .
H4 H 0.6665 0.3201 0.4528 0.045 Uiso 1 1 calc R
N4 N 0.6692(4) 0.25392(17) 0.3707(2) 0.0327(10) Uani 1 1 d .
O4 O 0.5512(3) 0.12169(13) 0.25683(19) 0.0347(8) Uani 1 1 d .
C5 C 0.8583(6) 0.2958(3) 0.3242(3) 0.0507(14) Uani 1 1 d .
H5 H 0.9330 0.3030 0.2946 0.061 Uiso 1 1 calc R
N5 N 0.6882(4) 0.21959(16) 0.0644(2) 0.0309(9) Uani 1 1 d .
O5 O 0.6200(3) 0.04179(14) 0.11007(19) 0.0413(8) Uani 1 1 d .
C6 C 0.7619(5) 0.2486(2) 0.3153(3) 0.0440(14) Uani 1 1 d .
H6A H 0.7585 0.2172 0.2772 0.053 Uiso 1 1 calc R
N6 N 0.4720(4) 0.25669(18) 0.0805(3) 0.0413(11) Uani 1 1 d .
H6 H 0.3910 0.2616 0.0994 0.050 Uiso 1 1 calc R
O6 O 0.8082(3) 0.10629(13) 0.17264(18) 0.0333(8) Uani 1 1 d .
C7 C 0.3162(4) 0.2817(2) 0.2655(3) 0.0254(11) Uani 1 1 d .
N7 N 1.0615(4) 0.12075(17) 0.0849(2) 0.0349(10) Uani 1 1 d .
O7 O 0.0020(3) 0.23424(13) 0.15653(18) 0.0293(7) Uani 1 1 d .
C8 C 0.2270(4) 0.3361(2) 0.2270(3) 0.0260(10) Uani 1 1 d .
N8 N 1.2975(4) 0.08481(18) 0.1216(3) 0.0456(11) Uani 1 1 d .
H8 H 1.3952 0.0814 0.1470 0.055 Uiso 1 1 calc R
O8 O 0.0250(4) 0.26751(14) 0.0306(2) 0.0441(9) Uani 1 1 d .
C9 C 0.1042(5) 0.3316(2) 0.1517(3) 0.0310(11) Uani 1 1 d .
H9A H 0.794(6) 0.160(2) -0.087(2) 0.06(2) Uiso 1 1 d D
H9B H 0.703(4) 0.121(2) -0.053(3) 0.08(2) Uiso 1 1 d D
O9 O 0.7878(4) 0.13890(17) -0.0446(2) 0.0369(8) Uani 1 1 d D
C10 C 0.0304(6) 0.3834(2) 0.1166(3) 0.0542(15) Uani 1 1 d .
H10 H -0.0524 0.3812 0.0674 0.065 Uiso 1 1 calc R
H10A H 0.547(6) 0.062(2) 0.9943(15) 0.08(2) Uiso 1 1 d D
H10B H 0.468(4) 0.0391(13) 0.922(3) 0.031(14) Uiso 1 1 d D
O10 O 0.5170(4) 0.07075(16) 0.9413(3) 0.0400(9) Uani 1 1 d D
C11 C 0.0765(6) 0.4383(2) 0.1527(4) 0.0671(18) Uani 1 1 d .
H11 H 0.0251 0.4726 0.1276 0.080 Uiso 1 1 calc R
C12 C 0.1984(6) 0.4428(2) 0.2259(4) 0.0539(15) Uani 1 1 d .
H12 H 0.2303 0.4798 0.2504 0.065 Uiso 1 1 calc R
C13 C 0.2722(5) 0.3911(2) 0.2620(3) 0.0407(13) Uani 1 1 d .
H13 H 0.3547 0.3937 0.3114 0.049 Uiso 1 1 calc R
C14 C 0.6334(4) 0.1050(2) 0.3276(3) 0.0288(11) Uani 1 1 d .
C15 C 0.7293(4) 0.04928(19) 0.3318(3) 0.0258(10) Uani 1 1 d .
C16 C 0.7796(5) 0.0174(2) 0.4070(3) 0.0364(12) Uani 1 1 d .
H16 H 0.7644 0.0329 0.4576 0.044 Uiso 1 1 calc R
C17 C 0.8526(5) -0.0375(2) 0.4087(3) 0.0477(14) Uani 1 1 d .
H17 H 0.8856 -0.0585 0.4601 0.057 Uiso 1 1 calc R
C18 C 0.8761(5) -0.0612(2) 0.3341(3) 0.0461(14) Uani 1 1 d .
H18 H 0.9229 -0.0983 0.3347 0.055 Uiso 1 1 calc R
C19 C 0.8294(5) -0.0289(2) 0.2586(3) 0.0365(12) Uani 1 1 d .
H19 H 0.8464 -0.0446 0.2086 0.044 Uiso 1 1 calc R
C20 C 0.7577(4) 0.02639(19) 0.2557(3) 0.0259(11) Uani 1 1 d .
C21 C 0.7243(5) 0.0613(2) 0.1728(3) 0.0292(11) Uani 1 1 d .
C22 C 1.2051(5) 0.1290(2) 0.1311(3) 0.0324(11) Uani 1 1 d .
H22 H 1.2380 0.1619 0.1664 0.039 Uiso 1 1 calc R
C23 C 1.2106(6) 0.0459(3) 0.0645(4) 0.083(2) Uani 1 1 d .
H23 H 1.2445 0.0107 0.0448 0.099 Uiso 1 1 calc R
C24 C 1.0639(6) 0.0686(2) 0.0416(4) 0.079(2) Uani 1 1 d .
H24 H 0.9787 0.0513 0.0028 0.095 Uiso 1 1 calc R
C25 C 0.5780(5) 0.2141(2) 0.1046(3) 0.0340(12) Uani 1 1 d .
H25 H 0.5750 0.1844 0.1444 0.041 Uiso 1 1 calc R
C26 C 0.5129(5) 0.2910(2) 0.0215(3) 0.0467(14) Uani 1 1 d .
H26 H 0.4591 0.3239 -0.0070 0.056 Uiso 1 1 calc R
C27 C 0.6472(5) 0.2682(2) 0.0119(3) 0.0450(13) Uani 1 1 d .
H27 H 0.7033 0.2831 -0.0246 0.054 Uiso 1 1 calc R
C28 C 0.0421(4) 0.2737(2) 0.1096(3) 0.0285(11) Uani 1 1 d .

loop_
_atom_site_aniso_label
_atom_site_aniso_U_11
_atom_site_aniso_U_22
_atom_site_aniso_U_33
_atom_site_aniso_U_23
_atom_site_aniso_U_13
_atom_site_aniso_U_12
C1 0.028(2) 0.038(3) 0.031(3) 0.003(2) 0.006(2) -0.006(2)
Cu1 0.0230(3) 0.0287(3) 0.0320(3) -0.0014(3) 0.0048(2) -0.0004(2)
N1 0.031(2) 0.029(3) 0.021(2) -0.0026(18) 0.0062(16) -0.0001(16)
O1 0.0349(16) 0.031(2) 0.023(2) 0.0010(15) 0.0056(13) 0.0005(13)
C2 0.045(3) 0.033(3) 0.056(4) 0.009(3) 0.009(3) -0.012(2)
Cu2 0.0236(3) 0.0369(4) 0.0349(4) -0.0032(3) 0.0038(2) 0.0026(2)
N2 0.028(2) 0.047(3) 0.038(3) -0.002(2) 0.0043(18) -0.0142(19)
O2 0.0302(16) 0.035(2) 0.034(2) -0.0036(16) 0.0111(14) 0.0043(14)
C3 0.040(3) 0.037(3) 0.037(3) 0.003(3) 0.005(2) -0.001(2)
N3 0.040(2) 0.036(3) 0.057(3) -0.003(2) 0.009(2) -0.015(2)
O3 0.0353(17) 0.033(2) 0.029(2) -0.0025(16) 0.0036(14) 0.0055(14)
C4 0.036(3) 0.038(3) 0.040(3) -0.004(3) 0.010(2) -0.002(2)
N4 0.0272(19) 0.037(3) 0.033(2) -0.008(2) 0.0069(17) -0.0063(17)
O4 0.0319(16) 0.037(2) 0.033(2) 0.0024(16) 0.0057(14) 0.0077(14)
C5 0.044(3) 0.068(4) 0.046(4) -0.002(3) 0.022(3) -0.016(3)
N5 0.0284(19) 0.035(3) 0.029(2) 0.0026(19) 0.0086(17) 0.0020(17)
O5 0.0482(19) 0.041(2) 0.028(2) -0.0021(17) -0.0018(15) -0.0046(16)
C6 0.037(3) 0.049(4) 0.048(4) -0.014(3) 0.014(2) -0.009(2)
N6 0.033(2) 0.050(3) 0.048(3) -0.001(2) 0.023(2) 0.010(2)
O6 0.0289(16) 0.035(2) 0.035(2) 0.0091(16) 0.0061(13) -0.0044(14)
C7 0.022(2) 0.029(3) 0.026(3) -0.002(2) 0.0081(19) -0.0035(18)
N7 0.024(2) 0.032(3) 0.045(3) -0.004(2) 0.0039(17) -0.0013(16)
O7 0.0296(16) 0.029(2) 0.0290(19) 0.0024(16) 0.0071(13) -0.0005(14)
C8 0.030(2) 0.023(3) 0.028(3) -0.003(2) 0.014(2) -0.003(2)
N8 0.026(2) 0.043(3) 0.062(3) -0.009(2) 0.0018(19) 0.0033(19)
O8 0.054(2) 0.050(2) 0.027(2) 0.0014(18) 0.0079(16) -0.0022(17)
C9 0.034(2) 0.028(3) 0.030(3) 0.003(2) 0.006(2) 0.003(2)
O9 0.0333(19) 0.049(3) 0.028(2) -0.0009(19) 0.0066(16) -0.0067(17)
C10 0.058(3) 0.039(4) 0.051(4) 0.006(3) -0.011(3) 0.002(3)
O10 0.042(2) 0.034(2) 0.041(3) 0.005(2) 0.0053(17) -0.0009(17)
C11 0.070(4) 0.031(4) 0.086(5) 0.011(3) -0.003(3) 0.009(3)
C12 0.076(4) 0.026(4) 0.057(4) -0.006(3) 0.013(3) -0.007(3)
C13 0.049(3) 0.036(3) 0.036(3) 0.007(3) 0.010(2) -0.003(2)
C14 0.024(2) 0.026(3) 0.035(3) 0.004(3) 0.006(2) -0.0059(19)
C15 0.025(2) 0.023(3) 0.029(3) 0.003(2) 0.0058(19) -0.0004(18)
C16 0.037(3) 0.040(3) 0.033(3) 0.003(3) 0.010(2) 0.003(2)
C17 0.053(3) 0.044(4) 0.043(4) 0.018(3) 0.008(3) 0.007(3)
C18 0.049(3) 0.034(3) 0.052(4) 0.013(3) 0.008(3) 0.013(2)
C19 0.042(3) 0.031(3) 0.038(3) -0.001(3) 0.012(2) 0.006(2)
C20 0.022(2) 0.027(3) 0.027(3) 0.001(2) 0.0046(18) -0.0013(19)
C21 0.027(2) 0.030(3) 0.032(3) -0.002(2) 0.009(2) 0.007(2)
C22 0.027(2) 0.036(3) 0.034(3) -0.007(2) 0.007(2) 0.000(2)
C23 0.050(3) 0.046(4) 0.132(6) -0.049(4) -0.010(4) 0.014(3)
C24 0.038(3) 0.049(4) 0.127(6) -0.046(4) -0.019(3) 0.007(3)
C25 0.036(3) 0.040(3) 0.026(3) 0.005(2) 0.009(2) 0.001(2)
C26 0.041(3) 0.042(4) 0.054(4) 0.009(3) 0.007(3) 0.012(2)
C27 0.042(3) 0.049(4) 0.049(4) 0.022(3) 0.021(2) 0.008(3)
C28 0.023(2) 0.031(3) 0.028(3) 0.000(3) 0.0009(19) 0.0078(19)

loop_
_atom_type_symbol
_atom_type_description
_atom_type_scat_dispersion_real
_atom_type_scat_dispersion_imag
_atom_type_scat_source
C C 0.0033 0.0016 'International Tables Vol C Tables 4.2.6.8 and 6.1.1.4'
H H 0.0000 0.0000 'International Tables Vol C Tables 4.2.6.8 and 6.1.1.4'
N N 0.0061 0.0033 'International Tables Vol C Tables 4.2.6.8 and 6.1.1.4'
O O 0.0106 0.0060 'International Tables Vol C Tables 4.2.6.8 and 6.1.1.4'
Cu Cu 0.3201 1.2651 'International Tables Vol C Tables 4.2.6.8 and 6.1.1.4'

loop_
_geom_angle_atom_site_label_1
_geom_angle_atom_site_label_2
_geom_angle_atom_site_label_3
_geom_angle
_geom_angle_site_symmetry_1
_geom_angle_site_symmetry_3
N1 C1 N2 111.8(4) . .
N4 Cu1 N1 172.59(15) . .
N4 Cu1 O3 90.13(14) . .
N1 Cu1 O3 91.45(13) . .
N4 Cu1 O1 87.96(13) . .
N1 Cu1 O1 89.97(13) . .
O3 Cu1 O1 175.81(12) . .
C1 N1 C3 104.8(4) . .
C1 N1 Cu1 125.6(3) . .
C3 N1 Cu1 128.2(3) . .
C7 O1 Cu1 106.3(3) . .
C3 C2 N2 106.4(4) . .
N5 Cu2 N7 176.76(15) . .
N5 Cu2 O7 89.72(13) . 1_655
N7 Cu2 O7 93.14(13) . 1_655
N5 Cu2 O9 89.27(14) . .
N7 Cu2 O9 87.50(14) . .
O7 Cu2 O9 148.95(14) 1_655 .
N5 Cu2 O6 92.94(13) . .
N7 Cu2 O6 87.94(13) . .
O7 Cu2 O6 102.83(11) 1_655 .
O9 Cu2 O6 108.21(13) . .
C1 N2 C2 107.4(4) . .
C2 C3 N1 109.6(4) . .
C4 N3 C5 108.1(4) . .
C14 O3 Cu1 110.4(3) . .
N4 C4 N3 111.2(4) . .
C4 N4 C6 105.2(4) . .
C4 N4 Cu1 127.0(3) . .
C6 N4 Cu1 127.5(3) . .
C6 C5 N3 105.7(4) . .
C25 N5 C27 105.6(4) . .
C25 N5 Cu2 128.4(3) . .
C27 N5 Cu2 126.0(3) . .
C5 C6 N4 109.8(5) . .
C25 N6 C26 108.2(4) . .
C21 O6 Cu2 140.4(3) . .
O2 C7 O1 122.5(4) . .
O2 C7 C8 120.0(4) . .
O1 C7 C8 117.5(4) . .
C22 N7 C24 105.5(4) . .
C22 N7 Cu2 128.5(3) . .
C24 N7 Cu2 126.0(3) . .
C28 O7 Cu2 107.7(3) . 1_455
C13 C8 C9 119.8(4) . .
C13 C8 C7 119.8(4) . .
C9 C8 C7 120.3(4) . .
C22 N8 C23 107.6(4) . .
C10 C9 C8 118.1(4) . .
C10 C9 C28 117.6(4) . .
C8 C9 C28 124.2(4) . .
C11 C10 C9 121.5(5) . .
C10 C11 C12 120.4(5) . .
C11 C12 C13 118.6(5) . .
C8 C13 C12 121.7(5) . .
O4 C14 O3 124.0(4) . .
O4 C14 C15 118.7(4) . .
O3 C14 C15 117.3(4) . .
C16 C15 C20 119.1(4) . .
C16 C15 C14 121.2(4) . .
C20 C15 C14 119.5(4) . .
C15 C16 C17 121.2(5) . .
C18 C17 C16 120.1(5) . .
C17 C18 C19 119.2(5) . .
C18 C19 C20 121.6(5) . .
C19 C20 C15 118.7(4) . .
C19 C20 C21 118.2(4) . .
C15 C20 C21 122.9(4) . .
O6 C21 O5 126.2(4) . .
O6 C21 C20 116.2(4) . .
O5 C21 C20 117.6(4) . .
N7 C22 N8 111.7(4) . .
N8 C23 C24 106.1(5) . .
C23 C24 N7 109.1(4) . .
N5 C25 N6 110.7(4) . .
C27 C26 N6 106.2(4) . .
C26 C27 N5 109.3(4) . .
O8 C28 O7 123.5(4) . .
O8 C28 C9 119.2(4) . .
O7 C28 C9 117.2(4) . .

loop_
_geom_bond_atom_site_label_1
_geom_bond_atom_site_label_2
_geom_bond_distance
_geom_bond_site_symmetry_2
C1 N1 1.317(5) .
C1 N2 1.328(5) .
Cu1 N4 1.965(3) .
Cu1 N1 1.981(3) .
Cu1 O3 2.007(3) .
Cu1 O1 2.073(3) .
N1 C3 1.377(5) .
O1 C7 1.295(5) .
C2 C3 1.343(6) .
C2 N2 1.357(6) .
Cu2 N5 1.962(3) .
Cu2 N7 1.970(3) .
Cu2 O7 2.022(3) 1_655
Cu2 O9 2.056(3) .
Cu2 O6 2.309(3) .
O2 C7 1.225(5) .
N3 C4 1.323(5) .
N3 C5 1.358(6) .
O3 C14 1.278(5) .
C4 N4 1.314(5) .
N4 C6 1.374(6) .
O4 C14 1.239(5) .
C5 C6 1.343(6) .
N5 C25 1.317(5) .
N5 C27 1.368(5) .
O5 C21 1.255(5) .
N6 C25 1.325(5) .
N6 C26 1.348(6) .
O6 C21 1.255(5) .
C7 C8 1.495(6) .
N7 C22 1.310(5) .
N7 C24 1.365(6) .
O7 C28 1.275(5) .
O7 Cu2 2.022(3) 1_455
C8 C13 1.372(6) .
C8 C9 1.405(5) .
N8 C22 1.322(5) .
N8 C23 1.352(6) .
O8 C28 1.251(5) .
C9 C10 1.379(6) .
C9 C28 1.500(6) .
C10 C11 1.377(7) .
C11 C12 1.379(7) .
C12 C13 1.380(6) .
C14 C15 1.504(6) .
C15 C16 1.377(6) .
C15 C20 1.416(6) .
C16 C17 1.389(6) .
C17 C18 1.381(7) .
C18 C19 1.383(6) .
C19 C20 1.388(6) .
C20 C21 1.509(6) .
C23 C24 1.356(7) .
C26 C27 1.345(6) .
